data_4317629
loop_
_publ_author_name
'Augusto Cingolani'
Effendy
'Fabio Marchetti'
'Claudio Pettinari'
'Riccardo Pettinari'
'Brian W. Skelton'
'Allan H. White'

_publ_contact_author_address
;
    Department of Chemistry
    University of Western Australia
    Nedlands
    Western Australia 6907
    Australia
;
_publ_contact_author_email bws@crystal.uwa.edu.au
_publ_contact_author_fax (+61)_08_9380_1118
_publ_contact_author_name 'Skelton, B. W.'
_publ_contact_author_phone (+61)_08-9380_3481
_publ_section_title
;
 First Structurally Characterized Silver(I) Derivatives with
 Nonfluorinated \b-Diketones
;
_journal_name_full 'Inorganic Chemistry'
_journal_page_first 1151
_journal_page_last 1161
_journal_paper_doi 10.1021/ic0109391
_journal_volume 41
_journal_year 2002
_chemical_formula_sum 'C12 H12 N2 O2'
_chemical_formula_weight 216.24
_space_group_IT_number 15
_symmetry_cell_setting monoclinic
_symmetry_space_group_name_Hall '-C 2yc'
_symmetry_space_group_name_H-M 'C 1 2/c 1'
_cell_angle_alpha 90.00000
_cell_angle_beta 99.67(2)
_cell_angle_gamma 90.00000
_cell_formula_units_Z 8
_cell_length_a 17.981(6)
_cell_length_b 5.064(4)
_cell_length_c 24.271(6)
_cell_measurement_reflns_used 8
_cell_measurement_temperature 293
_cell_measurement_theta_max 20.8
_cell_measurement_theta_min 18.6
_cell_volume 2178.6(19)
_computing_cell_refinement 'Enraf Nonius software'
_computing_data_collection 'Enraf Nonius software'
_computing_data_reduction 'xtal ADDREF'
_computing_molecular_graphics xtal
_computing_publication_material 'xtal BONDLA CIFIO'
_computing_structure_refinement xtal
_computing_structure_solution xtal
_diffrn_ambient_temperature 293
_diffrn_measurement_device_type
;
  CAD4 diffractometer
;
_diffrn_measurement_method '2\q-\w scans'
_diffrn_radiation_detector 'scintillation counter'
_diffrn_radiation_monochromator graphite
_diffrn_radiation_source 'rotating anode'
_diffrn_radiation_type 'Mo K\a'
_diffrn_radiation_wavelength .71073
_diffrn_reflns_av_R_equivalents .026
_diffrn_reflns_av_sigmaI/netI .024
_diffrn_reflns_limit_h_max 21
_diffrn_reflns_limit_h_min -21
_diffrn_reflns_limit_k_max 5
_diffrn_reflns_limit_k_min -6
_diffrn_reflns_limit_l_max 28
_diffrn_reflns_limit_l_min -28
_diffrn_reflns_number 5874
_diffrn_reflns_theta_max 24.97
_diffrn_reflns_theta_min 1.7
_diffrn_standards_decay_% 0
_diffrn_standards_interval_time 60
_diffrn_standards_number 8
_exptl_absorpt_coefficient_mu .092
_exptl_absorpt_correction_type none
_exptl_absorpt_process_details
;
  ?
;
_exptl_crystal_colour orange
_exptl_crystal_density_diffrn 1.319
_exptl_crystal_description block
_exptl_crystal_F_000 912
_exptl_crystal_size_max 0.90
_exptl_crystal_size_mid 0.60
_exptl_crystal_size_min 0.40
_refine_diff_density_max .16
_refine_diff_density_min -.12
_refine_ls_goodness_of_fit_all 1.58
_refine_ls_goodness_of_fit_ref 1.68
_refine_ls_hydrogen_treatment refall
_refine_ls_matrix_type full
_refine_ls_number_constraints 0
_refine_ls_number_parameters 194
_refine_ls_number_reflns 1610
_refine_ls_number_restraints 0
_refine_ls_R_factor_all .048
_refine_ls_R_factor_gt .042
_refine_ls_shift/su_max .048
_refine_ls_shift/su_mean .008
_refine_ls_structure_factor_coef F
_refine_ls_weighting_scheme sigma
_refine_ls_wR_factor_all .059
_refine_ls_wR_factor_ref .057
_reflns_d_resolution_high .842
_reflns_d_resolution_low 11.963
_reflns_limit_h_max 21
_reflns_limit_h_min 0
_reflns_limit_k_max 6
_reflns_limit_k_min 0
_reflns_limit_l_max 28
_reflns_limit_l_min -28
_reflns_number_gt 1610
_reflns_number_total 1900
_reflns_threshold_expression 'I    > 2.00 sig(I   )'
_cod_data_source_file ic0109391_1.cif
_cod_data_source_block HQ3
_cod_original_cell_volume 2179(2)
_cod_original_sg_symbol_Hall -c_2yc
_cod_database_code 4317629

loop_
_symmetry_equiv_pos_as_xyz
+x,+y,+z
-x,+y,1/2-z
-x,-y,-z
+x,-y,1/2+z
1/2+x,1/2+y,+z
1/2-x,1/2+y,1/2-z
1/2-x,1/2-y,-z
1/2+x,1/2-y,1/2+z

loop_
_atom_site_label
_atom_site_fract_x
_atom_site_fract_y
_atom_site_fract_z
_atom_site_U_iso_or_equiv
_atom_site_adp_type
_atom_site_calc_flag
_atom_site_calc_attached_atom
_atom_site_occupancy
_atom_site_disorder_assembly
_atom_site_disorder_group
N1 .61912(7) .3781(3) .37269(5) .0544(7) Uani ? ? 1.00000 ? ?
C11 .67422(9) .5706(3) .36459(7) .0554(8) Uani ? ? 1.00000 ? ?
C12 .73224(12) .6349(4) .40669(9) .0795(12) Uani ? ? 1.00000 ? ?
C13 .78380(13) .8253(5) .39735(11) .0917(14) Uani ? ? 1.00000 ? ?
C14 .77706(12) .9505(4) .34673(10) .0834(12) Uani ? ? 1.00000 ? ?
C15 .71925(12) .8850(4) .30505(10) .0819(12) Uani ? ? 1.00000 ? ?
C16 .66731(11) .6950(4) .31365(8) .0697(10) Uani ? ? 1.00000 ? ?
N2 .55804(7) .3344(3) .33001(5) .0590(7) Uani ? ? 1.00000 ? ?
C3 .51840(9) .1444(3) .34769(6) .0556(8) Uani ? ? 1.00000 ? ?
C31 .44900(12) .0472(5) .31075(9) .0770(12) Uani ? ? 1.00000 ? ?
C4 .55138(9) .0573(3) .40209(6) .0539(8) Uani ? ? 1.00000 ? ?
C41 .53337(10) -.1365(3) .44053(7) .0606(9) Uani ? ? 1.00000 ? ?
C42 .46339(13) -.2973(4) .42805(10) .0740(12) Uani ? ? 1.00000 ? ?
O4 .57762(8) -.1692(3) .48541(5) .0786(8) Uani ? ? 1.00000 ? ?
C5 .61565(8) .2131(3) .41557(6) .0539(8) Uani ? ? 1.00000 ? ?
O5 .66502(7) .2059(3) .46221(5) .0723(7) Uani ? ? 1.00000 ? ?
H12 .7362(12) .549(5) .4433(9) .101(7) Uiso ? ? 1.00000 ? ?
H14 .8133(12) 1.079(4) .3404(8) .090(6) Uiso ? ? 1.00000 ? ?
H13 .8256(15) .865(5) .4270(11) .112(8) Uiso ? ? 1.00000 ? ?
H15 .7128(12) .965(4) .2695(9) .096(7) Uiso ? ? 1.00000 ? ?
H16 .6281(11) .641(4) .2839(8) .079(6) Uiso ? ? 1.00000 ? ?
H31a .4036(13) .074(4) .3296(9) .102(7) Uiso ? ? 1.00000 ? ?
H31b .4554(15) -.144(6) .3023(10) .118(9) Uiso ? ? 1.00000 ? ?
H31c .4367(11) .145(4) .2749(9) .086(6) Uiso ? ? 1.00000 ? ?
H42a .4175(15) -.185(5) .4203(10) .111(8) Uiso ? ? 1.00000 ? ?
H42b .4590(13) -.377(5) .3918(10) .104(8) Uiso ? ? 1.00000 ? ?
H42c .4615(14) -.417(5) .4564(11) .112(8) Uiso ? ? 1.00000 ? ?
H5 .6373(16) .040(6) .4845(12) .149(10) Uiso ? ? 1.00000 ? ?

loop_
_atom_site_aniso_label
_atom_site_aniso_U_11
_atom_site_aniso_U_22
_atom_site_aniso_U_33
_atom_site_aniso_U_12
_atom_site_aniso_U_13
_atom_site_aniso_U_23
N1 .0543(7) .0570(8) .0493(7) -.0043(6) .0008(6) .0004(6)
C11 .0532(8) .0518(9) .0607(9) .0020(7) .0082(7) -.0028(7)
C12 .0726(12) .0851(14) .0753(12) -.0198(10) -.0038(10) .0080(10)
C13 .0755(13) .0941(16) .0983(16) -.0249(12) -.0066(12) .0035(13)
C14 .0705(12) .0708(12) .1095(16) -.0147(11) .0171(11) .0055(12)
C15 .0812(13) .0775(13) .0879(14) -.0100(10) .0164(11) .0180(11)
C16 .0698(11) .0699(11) .0675(11) -.0071(9) .0063(9) .0076(9)
N2 .0569(8) .0682(9) .0486(7) -.0047(7) -.0009(6) .0019(6)
C3 .0557(9) .0604(9) .0495(8) -.0025(7) .0057(7) -.0044(7)
C31 .0677(12) .0980(16) .0603(11) -.0181(11) -.0034(9) .0038(11)
C4 .0563(9) .0533(9) .0512(8) -.0002(7) .0062(6) -.0027(7)
C41 .0700(10) .0547(9) .0574(9) .0030(8) .0120(8) .0000(7)
C42 .0829(14) .0666(12) .0735(13) -.0145(11) .0157(10) .0027(10)
O4 .0866(9) .0787(9) .0662(8) -.0054(7) .0007(7) .0185(6)
C5 .0554(9) .0570(9) .0468(8) .0027(7) .0011(6) -.0022(7)
O5 .0729(8) .0800(9) .0566(7) -.0069(7) -.0102(6) .0071(6)

loop_
_atom_type_symbol
_atom_type_description
_atom_type_oxidation_number
_atom_type_number_in_cell
_atom_type_scat_dispersion_real
_atom_type_scat_dispersion_imag
_atom_type_scat_source
C ? 0 96 .002014 .002014 'Int Tables Vol IV Tables 2.2B and 2.3.1'
H ? 0 96 0 0 'Int Tables Vol IV Tables 2.2B and 2.3.1'
N ? 0 16 .004028 .002991 'Int Tables Vol IV Tables 2.2B and 2.3.1'
O ? 0 16 .007996 .005981 'Int Tables Vol IV Tables 2.2B and 2.3.1'

loop_
_diffrn_attenuator_code
_diffrn_attenuator_scale
? ?

loop_
_geom_angle_atom_site_label_1
_geom_angle_atom_site_label_2
_geom_angle_atom_site_label_3
_geom_angle_site_symmetry_1
_geom_angle_site_symmetry_2
_geom_angle_site_symmetry_3
_geom_angle
_geom_angle_publ_flag
C11 N1 N2 . . . 118.97(13) ?
C11 N1 C5 . . . 130.91(12) ?
N2 N1 C5 . . . 110.07(13) ?
N1 C11 C12 . . . 121.23(16) ?
N1 C11 C16 . . . 118.50(14) ?
C12 C11 C16 . . . 120.26(17) ?
C11 C12 C13 . . . 119.4(2) ?
C11 C12 H12 . . . 120.0(13) ?
C13 C12 H12 . . . 120.6(13) ?
C12 C13 C14 . . . 120.6(2) ?
C12 C13 H13 . . . 118.7(16) ?
C14 C13 H13 . . . 120.7(16) ?
C13 C14 C15 . . . 119.6(2) ?
C13 C14 H14 . . . 120.1(11) ?
C15 C14 H14 . . . 120.3(11) ?
C14 C15 C16 . . . 120.5(2) ?
C14 C15 H15 . . . 122.4(13) ?
C16 C15 H15 . . . 117.1(13) ?
C11 C16 C15 . . . 119.61(17) ?
C11 C16 H16 . . . 119.3(12) ?
C15 C16 H16 . . . 121.0(12) ?
N1 N2 C3 . . . 106.06(12) ?
N2 C3 C31 . . . 119.40(15) ?
N2 C3 C4 . . . 111.47(13) ?
C31 C3 C4 . . . 129.12(16) ?
C3 C31 H31a . . . 110.0(12) ?
C3 C31 H31b . . . 109.2(14) ?
C3 C31 H31c . . . 113.7(11) ?
H31a C31 H31b . . . 111(2) ?
H31a C31 H31c . . . 104.6(17) ?
H31b C31 H31c . . . 108.6(18) ?
C3 C4 C41 . . . 135.56(15) ?
C3 C4 C5 . . . 104.03(13) ?
C41 C4 C5 . . . 120.41(13) ?
C4 C41 C42 . . . 121.35(15) ?
C4 C41 O4 . . . 118.71(16) ?
C42 C41 O4 . . . 119.94(17) ?
C41 C42 H42a . . . 111.9(15) ?
C41 C42 H42b . . . 110.7(15) ?
C41 C42 H42c . . . 110.1(15) ?
H42a C42 H42b . . . 97(2) ?
H42a C42 H42c . . . 113(2) ?
H42b C42 H42c . . . 114(2) ?
N1 C5 C4 . . . 108.36(12) ?
N1 C5 O5 . . . 124.79(14) ?
C4 C5 O5 . . . 126.84(14) ?
C5 O5 H5 . . . 98.1(13) ?

loop_
_geom_bond_atom_site_label_1
_geom_bond_atom_site_label_2
_geom_bond_site_symmetry_1
_geom_bond_site_symmetry_2
_geom_bond_distance
_geom_bond_publ_flag
N1 C11 . . 1.427(2) ?
N1 N2 . . 1.3950(16) ?
N1 C5 . . 1.344(2) ?
C11 C12 . . 1.371(3) ?
C11 C16 . . 1.375(3) ?
C12 C13 . . 1.382(3) ?
C12 H12 . . .98(2) ?
C13 C14 . . 1.370(4) ?
C13 H13 . . .97(2) ?
C14 C15 . . 1.364(3) ?
C14 H14 . . .95(2) ?
C15 C16 . . 1.381(3) ?
C15 H15 . . .94(2) ?
C16 H16 . . .960(18) ?
N2 C3 . . 1.312(2) ?
C3 C31 . . 1.492(3) ?
C3 C4 . . 1.424(2) ?
C31 H31a . . 1.01(2) ?
C31 H31b . . 1.00(3) ?
C31 H31c . . .99(2) ?
C4 C41 . . 1.428(2) ?
C4 C5 . . 1.392(2) ?
C41 C42 . . 1.487(3) ?
C41 O4 . . 1.247(2) ?
C42 H42a . . .99(3) ?
C42 H42b . . .96(2) ?
C42 H42c . . .92(3) ?
C5 O5 . . 1.3165(18) ?
O5 H5 . . 1.16(3) ?

loop_
_geom_contact_atom_site_label_1
_geom_contact_atom_site_label_2
_geom_contact_distance
_geom_contact_site_symmetry_1
_geom_contact_site_symmetry_2
_geom_contact_publ_flag
N1 C12 2.438(3) . . ?
N1 C16 2.408(3) . . ?
N1 C3 2.163(2) . . ?
N1 C4 2.219(2) . . ?
N1 O5 2.3580(18) . . ?
N1 H12 2.63(2) . . ?
N1 H16 2.56(2) . . ?
C11 C13 2.377(3) . . ?
C11 C14 2.753(3) . . ?
C11 C15 2.382(3) . . ?
C11 N2 2.431(2) . . ?
C11 C5 2.521(2) . . ?
C11 O5 3.030(2) . . ?
C11 H12 2.05(2) . . ?
C11 H16 2.026(19) . . ?
C12 C14 2.391(3) . . ?
C12 C15 2.748(3) . . ?
C12 C16 2.381(3) . . ?
C12 C5 3.026(3) . . ?
C12 O5 2.923(3) . . ?
C12 H13 2.03(3) . . ?
C13 C15 2.363(3) . . ?
C13 C16 2.742(3) . . ?
C13 H12 2.06(2) . . ?
C13 H14 2.02(2) . . ?
C14 C16 2.383(3) . . ?
C14 H13 2.04(3) . . ?
C14 H15 2.03(2) . . ?
C15 H14 2.02(2) . . ?
C15 H16 2.05(2) . . ?
C16 N2 2.759(3) . . ?
C16 H15 2.00(2) . . ?
N2 C31 2.423(3) . . ?
N2 C4 2.261(2) . . ?
N2 C5 2.2450(19) . . ?
N2 H16 2.39(2) . . ?
N2 H31c 2.74(2) . '2 655' ?
N2 H31c 2.547(19) . . ?
C3 C41 2.640(2) . . ?
C3 C42 3.230(3) . . ?
C3 C5 2.219(2) . . ?
C3 H31a 2.07(2) . . ?
C3 H31b 2.05(3) . . ?
C3 H31c 2.10(2) . . ?
C31 C4 2.633(2) . . ?
C31 C41 3.389(3) . . ?
C31 C42 3.312(3) . . ?
C31 H42b 2.90(2) . . ?
C4 C42 2.542(3) . . ?
C4 O4 2.304(2) . . ?
C4 O5 2.423(2) . . ?
C4 H42a 2.80(3) . . ?
C4 H42b 2.74(2) . . ?
C4 H5 2.31(3) . . ?
C41 O4 3.289(2) . '3 656' ?
C41 C5 2.448(3) . . ?
C41 O5 2.910(2) . . ?
C41 H42a 2.07(3) . . ?
C41 H42b 2.03(2) . . ?
C41 H42c 2.00(3) . . ?
C41 H5 2.18(3) . . ?
C42 O4 3.325(3) . '3 656' ?
C42 O4 2.370(3) . . ?
O4 C5 2.735(2) . . ?
O4 O5 2.587(2) . . ?
O4 H13 2.70(2) . '7 656' ?
O4 H42a 2.90(2) . '3 656' ?
O4 H42c 2.44(2) . . ?
O4 H42c 2.69(3) . '3 646' ?
O4 H5 1.51(3) . . ?
C5 H12 2.75(2) . . ?
C5 H5 1.87(3) . . ?
O5 O5 3.3197(19) . '7 656' ?
O5 H12 2.25(2) . . ?
H12 H13 2.35(4) . . ?
H14 H13 2.34(3) . . ?
H14 H15 2.35(3) . . ?
H15 H16 2.30(3) . . ?
H31a H31b 1.65(4) . . ?
H31a H31c 1.58(3) . . ?
H31b H31c 1.62(4) . . ?
H42a H42b 1.47(4) . . ?
H42a H42c 1.59(3) . . ?
H42b H42c 1.57(4) . . ?

loop_
_geom_hbond_atom_site_label_D
_geom_hbond_atom_site_label_H
_geom_hbond_atom_site_label_A
_geom_hbond_site_symmetry_D
_geom_hbond_site_symmetry_H
_geom_hbond_site_symmetry_A
_geom_hbond_distance_DH
_geom_hbond_distance_HA
_geom_hbond_distance_DA
_geom_hbond_angle_DHA
_geom_hbond_publ_flag
? ? ? ? ? ? ? ? ? ? ?

loop_
_geom_torsion_atom_site_label_1
_geom_torsion_atom_site_label_2
_geom_torsion_atom_site_label_3
_geom_torsion_atom_site_label_4
_geom_torsion_site_symmetry_1
_geom_torsion_site_symmetry_2
_geom_torsion_site_symmetry_3
_geom_torsion_site_symmetry_4
_geom_torsion
_geom_torsion_publ_flag
? ? ? ? ? ? ? ? ? ?

loop_
_cod_related_entry_id
_cod_related_entry_database
_cod_related_entry_code
1 ChemSpider 10195315
